data_7002135
loop_
_publ_author_name
'Albrecht, Markus'
'Yulia, Yeni'
'Exarchos, Anna'
'Nachev, Philipp'
'Fr\"ohlich, Roland'

_publ_section_title
;
 1 : 1 vs. 2 : 1 coordination of pentadentate hydrazone-type ligands to
 lanthanide(iii) ions. Formation of cationic as well as dicationic
 complexes
;
_journal_issue 36
_journal_name_full 'Dalton Transactions'
_journal_page_first 7421
_journal_page_last 7427
_journal_paper_doi 10.1039/b905049c
_journal_year 2009
_chemical_formula_sum 'C45 H30 Br4 F9 N10 O13 Pr S3'
_chemical_formula_weight 1646.52
_chemical_name_systematic
;
?
;
_space_group_IT_number 2
_symmetry_cell_setting triclinic
_symmetry_space_group_name_Hall '-P 1'
_symmetry_space_group_name_H-M 'P -1'
_atom_sites_solution_hydrogens geom
_atom_sites_solution_primary direct
_atom_sites_solution_secondary difmap
_audit_creation_method SHELXL-97
_cell_angle_alpha 92.500(1)
_cell_angle_beta 105.367(1)
_cell_angle_gamma 112.917(1)
_cell_formula_units_Z 2
_cell_length_a 12.9360(1)
_cell_length_b 13.9724(1)
_cell_length_c 19.8120(3)
_cell_measurement_reflns_used 3147
_cell_measurement_temperature 223(2)
_cell_measurement_theta_max 27.88
_cell_measurement_theta_min 0.41
_cell_volume 3136.64(7)
_computing_cell_refinement 'Collect (Nonius B.V., 1998)'
_computing_data_collection 'Collect (Nonius B.V., 1998)'
_computing_data_reduction 'Denzo-SMN (Otwinowski & Minor, 1997)'
_computing_molecular_graphics 'SCHAKAL (Keller, 1997)'
_computing_publication_material 'SHELXL-97 (Sheldrick, 1997)'
_computing_structure_refinement 'SHELXL-97 (Sheldrick, 1997)'
_computing_structure_solution 'SHELXS-97 (Sheldrick, 1990)'
_diffrn_ambient_temperature 223(2)
_diffrn_measured_fraction_theta_full 0.976
_diffrn_measured_fraction_theta_max 0.976
_diffrn_measurement_device_type 'Nonius KappaCCD'
_diffrn_measurement_method '\w and \f scans'
_diffrn_radiation_monochromator graphite
_diffrn_radiation_source 'rotating anode Nonius FR591'
_diffrn_radiation_type MoK\a
_diffrn_radiation_wavelength 0.71073
_diffrn_reflns_av_R_equivalents 0.047
_diffrn_reflns_av_sigmaI/netI 0.0486
_diffrn_reflns_limit_h_max 17
_diffrn_reflns_limit_h_min -16
_diffrn_reflns_limit_k_max 17
_diffrn_reflns_limit_k_min -18
_diffrn_reflns_limit_l_max 24
_diffrn_reflns_limit_l_min -26
_diffrn_reflns_number 33961
_diffrn_reflns_theta_full 28.28
_diffrn_reflns_theta_max 28.28
_diffrn_reflns_theta_min 1.08
_exptl_absorpt_coefficient_mu 3.514
_exptl_absorpt_correction_T_max 0.6207
_exptl_absorpt_correction_T_min 0.3008
_exptl_absorpt_correction_type multi-scan
_exptl_absorpt_process_details 'Denzo (Otwinowski, Borek, Majewski & Minor, 2003)'
_exptl_crystal_colour yellow
_exptl_crystal_density_diffrn 1.743
_exptl_crystal_density_method 'not measured'
_exptl_crystal_description column
_exptl_crystal_F_000 1604
_exptl_crystal_size_max 0.45
_exptl_crystal_size_mid 0.30
_exptl_crystal_size_min 0.15
_platon_squeeze_details
;
The results of the squeeze routine were appended to the CIF to give
the locations of the voids and the content of them. The SQUEEZE routine
was not used, the corrected HKL-file did not improve the model.
;
_refine_diff_density_max 3.523
_refine_diff_density_min -2.262
_refine_diff_density_rms 0.196
_refine_ls_extinction_method none
_refine_ls_goodness_of_fit_ref 1.051
_refine_ls_hydrogen_treatment riding
_refine_ls_matrix_type full
_refine_ls_number_parameters 839
_refine_ls_number_reflns 15220
_refine_ls_number_restraints 483
_refine_ls_restrained_S_all 1.065
_refine_ls_R_factor_all 0.0917
_refine_ls_R_factor_gt 0.0710
_refine_ls_shift/su_max 0.001
_refine_ls_shift/su_mean 0.000
_refine_ls_structure_factor_coef Fsqd
_refine_ls_weighting_details 'calc w=1/[\s^2^(Fo^2^)+(0.1342P)^2^+10.9100P] where P=(Fo^2^+2Fc^2^)/3'
_refine_ls_weighting_scheme calc
_refine_ls_wR_factor_gt 0.2029
_refine_ls_wR_factor_ref 0.2203
_reflns_number_gt 11889
_reflns_number_total 15220
_reflns_threshold_expression >2sigma(I)
_cod_data_source_file b905049c.txt
_cod_data_source_block fro4511
_cod_original_cell_volume 3136.64(6)
_cod_original_sg_symbol_H-M P-1
_cod_database_code 7002135

loop_
_symmetry_equiv_pos_as_xyz
'x, y, z'
'-x, -y, -z'

loop_
_atom_site_label
_atom_site_type_symbol
_atom_site_fract_x
_atom_site_fract_y
_atom_site_fract_z
_atom_site_U_iso_or_equiv
_atom_site_adp_type
_atom_site_occupancy
_atom_site_symmetry_multiplicity
_atom_site_calc_flag
_atom_site_refinement_flags
_atom_site_disorder_assembly
_atom_site_disorder_group
Pr Pr -0.79453(3) 0.24720(2) 0.290078(16) 0.02680(11) Uani 1 1 d . . .
O1A O -0.6502(4) 0.2490(3) 0.4081(2) 0.0345(9) Uani 1 1 d U . .
C2A C -0.5594(5) 0.3242(5) 0.4442(3) 0.0304(12) Uani 1 1 d U . .
C21A C -0.4874(5) 0.3153(5) 0.5136(3) 0.0325(12) Uani 1 1 d U . .
C22A C -0.5364(6) 0.2302(5) 0.5465(4) 0.0426(16) Uani 1 1 d U . .
H22A H -0.6159 0.1833 0.5263 0.051 Uiso 1 1 calc R . .
C23A C -0.4711(7) 0.2138(6) 0.6075(4) 0.0486(18) Uani 1 1 d U . .
H23A H -0.5050 0.1565 0.6296 0.058 Uiso 1 1 calc R . .
C24A C -0.3525(6) 0.2842(5) 0.6365(4) 0.0405(15) Uani 1 1 d U . .
C25A C -0.3025(6) 0.3709(6) 0.6073(4) 0.0447(16) Uani 1 1 d U . .
H25A H -0.2238 0.4193 0.6287 0.054 Uiso 1 1 calc R . .
C26A C -0.3705(6) 0.3857(5) 0.5453(4) 0.0427(16) Uani 1 1 d U . .
H26A H -0.3370 0.4444 0.5242 0.051 Uiso 1 1 calc R . .
Br1A Br -0.25998(7) 0.25765(6) 0.71912(4) 0.0580(2) Uani 1 1 d . . .
N3A N -0.5215(4) 0.4163(4) 0.4201(3) 0.0337(11) Uani 1 1 d . . .
H3A H -0.4582 0.4706 0.4448 0.040 Uiso 1 1 calc R . .
N4A N -0.5884(4) 0.4198(4) 0.3543(3) 0.0303(10) Uani 1 1 d . . .
C5A C -0.5506(6) 0.5059(5) 0.3294(4) 0.0372(14) Uani 1 1 d U . .
H5A H -0.4810 0.5637 0.3558 0.045 Uiso 1 1 calc R . .
C6A C -0.6181(6) 0.5118(5) 0.2594(3) 0.0365(13) Uani 1 1 d U . .
N7A N -0.7167(5) 0.4248(4) 0.2255(3) 0.0345(11) Uani 1 1 d . . .
C8A C -0.5765(9) 0.6029(6) 0.2301(5) 0.061(2) Uani 1 1 d U . .
H8A H -0.5058 0.6607 0.2551 0.074 Uiso 1 1 calc R . .
C9A C -0.6421(11) 0.6059(7) 0.1635(5) 0.078(3) Uani 1 1 d U . .
H9A H -0.6187 0.6672 0.1430 0.094 Uiso 1 1 calc R . .
C8B C -0.7439(11) 0.5164(8) 0.1268(5) 0.076(3) Uani 1 1 d U . .
H8B H -0.7893 0.5167 0.0811 0.091 Uiso 1 1 calc R . .
C6B C -0.7775(7) 0.4265(6) 0.1588(4) 0.0458(16) Uani 1 1 d U . .
C5B C -0.8729(8) 0.3306(6) 0.1199(4) 0.0526(19) Uani 1 1 d U . .
H5B H -0.9193 0.3284 0.0740 0.063 Uiso 1 1 calc R . .
N4B N -0.8945(5) 0.2477(5) 0.1486(3) 0.0435(13) Uani 1 1 d . . .
N3B N -0.9785(6) 0.1536(5) 0.1091(3) 0.0516(16) Uani 1 1 d . . .
H3B H -1.0197 0.1486 0.0655 0.062 Uiso 1 1 calc R . .
C2B C -0.9934(6) 0.0694(6) 0.1422(4) 0.0397(14) Uani 1 1 d U . .
C21B C -1.0792(7) -0.0384(6) 0.1031(4) 0.0503(18) Uani 1 1 d U . .
C22B C -1.0967(7) -0.1197(6) 0.1403(4) 0.0532(19) Uani 1 1 d U . .
H22B H -1.0550 -0.1062 0.1890 0.064 Uiso 1 1 calc R . .
C23B C -1.1748(8) -0.2226(8) 0.1083(5) 0.064(2) Uani 1 1 d U . .
H23B H -1.1875 -0.2778 0.1350 0.077 Uiso 1 1 calc R . .
C24B C -1.2327(9) -0.2416(8) 0.0371(6) 0.072(3) Uani 1 1 d U . .
C25B C -1.2114(10) -0.1612(9) -0.0037(6) 0.078(3) Uani 1 1 d U . .
H25B H -1.2454 -0.1753 -0.0532 0.093 Uiso 1 1 calc R . .
C26B C -1.1378(9) -0.0596(8) 0.0319(5) 0.068(2) Uani 1 1 d U . .
H26B H -1.1278 -0.0033 0.0063 0.081 Uiso 1 1 calc R . .
Br1B Br -1.33920(14) -0.38127(10) -0.00619(8) 0.1161(6) Uani 1 1 d . . .
O1B O -0.9374(4) 0.0813(4) 0.2055(2) 0.0427(11) Uani 1 1 d U . .
O1C O -0.6506(4) 0.2587(4) 0.2221(3) 0.0431(11) Uani 1 1 d U . .
C2C C -0.5903(6) 0.2072(6) 0.2263(4) 0.0402(15) Uani 1 1 d U . .
C21C C -0.4964(7) 0.2343(7) 0.1909(4) 0.0501(18) Uani 1 1 d U . .
C22C C -0.4693(8) 0.3259(8) 0.1621(5) 0.064(2) Uani 1 1 d U . .
H22C H -0.5077 0.3698 0.1662 0.077 Uiso 1 1 calc R . .
C23C C -0.3849(10) 0.3525(10) 0.1269(6) 0.082(3) Uani 1 1 d U . .
H23C H -0.3687 0.4130 0.1052 0.098 Uiso 1 1 calc R . .
C24C C -0.3254(10) 0.2914(12) 0.1236(6) 0.086(3) Uani 1 1 d U . .
C25C C -0.3508(10) 0.2004(11) 0.1522(7) 0.088(3) Uani 1 1 d U . .
H25C H -0.3105 0.1580 0.1483 0.106 Uiso 1 1 calc R . .
C26C C -0.4369(8) 0.1705(9) 0.1871(5) 0.068(3) Uani 1 1 d U . .
H26C H -0.4542 0.1089 0.2075 0.082 Uiso 1 1 calc R . .
Br1C Br -0.21193(15) 0.3281(2) 0.07473(9) 0.1760(11) Uani 1 1 d . . .
N3C N -0.6074(5) 0.1279(5) 0.2641(4) 0.0441(14) Uani 1 1 d . . .
H3C H -0.5640 0.0927 0.2699 0.053 Uiso 1 1 calc R . .
N4C N -0.6976(5) 0.1064(4) 0.2929(3) 0.0366(12) Uani 1 1 d . . .
C5C C -0.7196(6) 0.0276(6) 0.3268(5) 0.0473(17) Uani 1 1 d U . .
H5C H -0.6747 -0.0123 0.3323 0.057 Uiso 1 1 calc R . .
C6C C -0.8181(6) 0.0030(5) 0.3565(4) 0.0422(15) Uani 1 1 d U . .
N7C N -0.8743(4) 0.0663(4) 0.3471(3) 0.0308(10) Uani 1 1 d . . .
C8C C -0.8512(8) -0.0841(7) 0.3907(5) 0.061(2) Uani 1 1 d U . .
H8C H -0.8078 -0.1253 0.3975 0.073 Uiso 1 1 calc R . .
C9C C -0.9473(8) -0.1093(7) 0.4144(6) 0.064(2) Uani 1 1 d U . .
H9C H -0.9707 -0.1673 0.4380 0.076 Uiso 1 1 calc R . .
C8D C -1.0087(7) -0.0476(6) 0.4026(5) 0.0497(18) Uani 1 1 d U . .
H8D H -1.0762 -0.0636 0.4173 0.060 Uiso 1 1 calc R . .
C6D C -0.9701(5) 0.0394(5) 0.3687(3) 0.0334(12) Uani 1 1 d U . .
C5D C -1.0355(6) 0.1043(5) 0.3529(4) 0.0381(14) Uani 1 1 d U . .
H5D H -1.1014 0.0920 0.3686 0.046 Uiso 1 1 calc R . .
N4D N -1.0013(4) 0.1785(4) 0.3174(3) 0.0321(11) Uani 1 1 d . . .
N3D N -1.0642(4) 0.2392(4) 0.3047(3) 0.0371(12) Uani 1 1 d . . .
H3D H -1.1340 0.2191 0.3097 0.045 Uiso 1 1 calc R . .
C2D C -1.0111(5) 0.3319(5) 0.2839(3) 0.0342(13) Uani 1 1 d U . .
C21D C -1.0697(6) 0.4061(5) 0.2802(4) 0.0375(14) Uani 1 1 d U . .
C22D C -1.1614(6) 0.3920(6) 0.3077(4) 0.0444(16) Uani 1 1 d U . .
H22D H -1.1911 0.3324 0.3288 0.053 Uiso 1 1 calc R . .
C23D C -1.2095(7) 0.4645(6) 0.3044(5) 0.0515(18) Uani 1 1 d U . .
H23D H -1.2713 0.4553 0.3235 0.062 Uiso 1 1 calc R . .
C24D C -1.1658(8) 0.5504(7) 0.2727(5) 0.0543(19) Uani 1 1 d U . .
C25D C -1.0747(8) 0.5666(7) 0.2455(5) 0.0555(19) Uani 1 1 d U . .
H25D H -1.0460 0.6262 0.2241 0.067 Uiso 1 1 calc R . .
C26D C -1.0261(7) 0.4953(6) 0.2496(4) 0.0452(16) Uani 1 1 d U . .
H26D H -0.9627 0.5065 0.2317 0.054 Uiso 1 1 calc R . .
Br1D Br -1.23131(12) 0.65202(10) 0.27022(8) 0.0903(4) Uani 1 1 d . . .
O1D O -0.9184(4) 0.3534(4) 0.2693(2) 0.0364(10) Uani 1 1 d U . .
S1A S -0.80456(14) 0.33086(13) 0.48391(9) 0.0376(4) Uani 1 1 d . . .
O11A O -0.8044(4) 0.3451(4) 0.4117(3) 0.0417(11) Uani 1 1 d U . .
O12A O -0.6962(4) 0.4004(4) 0.5374(3) 0.0482(12) Uani 1 1 d U . .
O13A O -0.8539(5) 0.2249(4) 0.4956(3) 0.0516(13) Uani 1 1 d U . .
C11A C -0.9114(7) 0.3814(7) 0.4960(5) 0.0520(18) Uani 1 1 d U . .
F11A F -0.9230(5) 0.3759(5) 0.5600(3) 0.0743(15) Uani 1 1 d U . .
F12A F -1.0180(5) 0.3238(6) 0.4512(3) 0.0894(19) Uani 1 1 d U . .
F13A F -0.8797(6) 0.4800(5) 0.4867(4) 0.097(2) Uani 1 1 d U . .
S1B S 0.65442(18) 0.07418(17) 0.37045(15) 0.0609(6) Uani 1 1 d D . .
O11B O 0.5341(5) 0.0213(5) 0.3294(4) 0.0635(16) Uani 1 1 d DU . .
O12B O 0.7268(5) 0.1506(5) 0.3376(4) 0.0680(17) Uani 1 1 d DU . .
O13B O 0.7084(6) 0.0118(6) 0.4079(5) 0.097(3) Uani 1 1 d DU . .
C11B C 0.6476(11) 0.1564(11) 0.4404(7) 0.112(5) Uani 1 1 d DU . .
F11B F 0.6026(8) 0.2232(7) 0.4095(5) 0.131(3) Uani 1 1 d DU . .
F12B F 0.5844(10) 0.1009(10) 0.4795(6) 0.163(4) Uani 1 1 d DU . .
F13B F 0.7541(8) 0.2153(8) 0.4874(5) 0.130(3) Uani 1 1 d DU . .
S1C S -1.1625(4) 0.1179(3) -0.1024(2) 0.0535(13) Uani 0.495(6) 1 d PD A 1
O11C O -1.1324(13) 0.1769(12) -0.1564(7) 0.068(4) Uani 0.495(6) 1 d PDU A 1
O12C O -1.0885(14) 0.1659(11) -0.0304(6) 0.061(4) Uani 0.495(6) 1 d PDU A 1
O13C O -1.1940(15) 0.0074(9) -0.1187(8) 0.067(4) Uani 0.495(6) 1 d PDU A 1
C11C C -1.3007(13) 0.1230(12) -0.1019(9) 0.063(5) Uani 0.495(6) 1 d PDU A 1
F11C F -1.3828(16) 0.0774(14) -0.1641(8) 0.100(6) Uani 0.495(6) 1 d PDU A 1
F12C F -1.341(2) 0.0757(18) -0.0517(11) 0.130(8) Uani 0.495(6) 1 d PDU A 1
F13C F -1.2870(12) 0.2218(9) -0.0913(7) 0.086(4) Uani 0.495(6) 1 d PDU A 1
S1D S -1.1150(3) 0.2246(3) -0.08925(18) 0.0447(11) Uani 0.505(6) 1 d PD A 2
O11D O -1.0833(12) 0.2368(12) -0.1529(6) 0.059(3) Uani 0.505(6) 1 d PDU A 2
O12D O -1.0386(12) 0.1966(12) -0.0342(7) 0.058(4) Uani 0.505(6) 1 d PDU A 2
O13D O -1.1494(14) 0.3016(11) -0.0651(8) 0.079(4) Uani 0.505(6) 1 d PDU A 2
C11D C -1.2501(14) 0.1050(12) -0.1134(9) 0.066(5) Uani 0.505(6) 1 d PDU A 2
F11D F -1.3369(16) 0.1108(17) -0.1680(9) 0.109(6) Uani 0.505(6) 1 d PDU A 2
F12D F -1.2937(16) 0.0785(15) -0.0597(8) 0.102(5) Uani 0.505(6) 1 d PDU A 2
F13D F -1.2303(18) 0.0250(16) -0.1350(11) 0.122(7) Uani 0.505(6) 1 d PDU A 2

loop_
_atom_site_aniso_label
_atom_site_aniso_U_11
_atom_site_aniso_U_22
_atom_site_aniso_U_33
_atom_site_aniso_U_23
_atom_site_aniso_U_13
_atom_site_aniso_U_12
Pr 0.02518(17) 0.02538(17) 0.02578(17) 0.00584(12) 0.00428(11) 0.00849(12)
O1A 0.028(2) 0.028(2) 0.033(2) 0.0050(17) 0.0010(16) 0.0027(16)
C2A 0.028(3) 0.028(3) 0.032(3) 0.006(2) 0.007(2) 0.009(2)
C21A 0.030(3) 0.029(3) 0.029(3) 0.009(2) 0.002(2) 0.007(2)
C22A 0.036(3) 0.032(3) 0.041(3) 0.014(3) 0.001(3) 0.001(3)
C23A 0.046(4) 0.036(3) 0.047(4) 0.021(3) 0.005(3) 0.005(3)
C24A 0.045(3) 0.036(3) 0.035(3) 0.012(3) 0.004(3) 0.016(3)
C25A 0.035(3) 0.036(3) 0.045(4) 0.013(3) -0.001(3) 0.005(3)
C26A 0.038(3) 0.034(3) 0.040(3) 0.018(3) 0.001(3) 0.004(3)
Br1A 0.0579(5) 0.0474(4) 0.0513(5) 0.0200(4) -0.0082(4) 0.0192(4)
N3A 0.028(2) 0.026(2) 0.030(3) 0.009(2) 0.0000(19) -0.0005(19)
N4A 0.033(2) 0.026(2) 0.024(2) 0.0067(19) 0.0044(19) 0.008(2)
C5A 0.042(3) 0.029(3) 0.035(3) 0.011(2) 0.010(3) 0.009(2)
C6A 0.049(3) 0.028(3) 0.031(3) 0.011(2) 0.012(3) 0.014(3)
N7A 0.046(3) 0.034(3) 0.028(3) 0.011(2) 0.010(2) 0.021(2)
C8A 0.087(5) 0.031(3) 0.050(4) 0.015(3) 0.012(4) 0.012(4)
C9A 0.120(7) 0.042(4) 0.054(5) 0.019(4) 0.003(5) 0.028(5)
C8B 0.113(7) 0.052(5) 0.049(4) 0.021(4) -0.005(4) 0.038(5)
C6B 0.064(4) 0.042(4) 0.034(3) 0.011(3) 0.006(3) 0.030(3)
C5B 0.066(4) 0.052(4) 0.035(4) 0.008(3) -0.005(3) 0.033(4)
N4B 0.050(3) 0.042(3) 0.030(3) 0.003(2) -0.003(2) 0.020(3)
N3B 0.056(4) 0.048(4) 0.031(3) 0.001(3) -0.011(3) 0.018(3)
C2B 0.041(3) 0.040(3) 0.033(3) 0.000(3) 0.003(3) 0.019(3)
C21B 0.049(4) 0.045(4) 0.043(4) -0.004(3) -0.004(3) 0.020(3)
C22B 0.052(4) 0.048(4) 0.042(4) -0.002(3) -0.002(3) 0.015(3)
C23B 0.061(5) 0.058(5) 0.059(5) -0.001(4) 0.005(4) 0.022(4)
C24B 0.070(5) 0.052(5) 0.068(5) -0.010(4) -0.007(4) 0.018(4)
C25B 0.078(6) 0.072(6) 0.053(5) -0.005(4) -0.010(4) 0.022(5)
C26B 0.072(5) 0.056(5) 0.051(4) 0.000(4) -0.007(4) 0.020(4)
Br1B 0.1189(11) 0.0564(7) 0.0982(10) -0.0244(6) -0.0335(8) 0.0072(7)
O1B 0.050(3) 0.040(3) 0.029(2) 0.0007(19) 0.0016(19) 0.017(2)
O1C 0.049(3) 0.048(3) 0.043(3) 0.016(2) 0.022(2) 0.025(2)
C2C 0.037(3) 0.041(3) 0.040(3) 0.002(3) 0.012(3) 0.014(3)
C21C 0.044(4) 0.059(4) 0.043(4) -0.002(3) 0.018(3) 0.016(3)
C22C 0.064(5) 0.077(6) 0.050(4) 0.014(4) 0.030(4) 0.020(4)
C23C 0.076(6) 0.100(7) 0.060(5) 0.014(5) 0.036(5) 0.018(5)
C24C 0.070(5) 0.121(8) 0.065(6) -0.007(5) 0.036(5) 0.030(5)
C25C 0.072(6) 0.119(8) 0.086(6) -0.016(5) 0.033(5) 0.049(5)
C26C 0.055(4) 0.087(6) 0.067(5) -0.008(4) 0.025(4) 0.032(4)
Br1C 0.0991(11) 0.342(3) 0.0832(10) 0.0063(14) 0.0669(9) 0.0659(15)
N3C 0.033(3) 0.038(3) 0.064(4) 0.003(3) 0.018(3) 0.017(2)
N4C 0.031(3) 0.030(3) 0.046(3) 0.005(2) 0.011(2) 0.011(2)
C5C 0.038(3) 0.035(3) 0.074(5) 0.019(3) 0.017(3) 0.020(3)
C6C 0.030(3) 0.035(3) 0.059(4) 0.018(3) 0.009(3) 0.012(3)
N7C 0.027(2) 0.023(2) 0.034(3) 0.006(2) 0.0031(19) 0.0052(19)
C8C 0.057(4) 0.048(4) 0.089(6) 0.036(4) 0.025(4) 0.029(4)
C9C 0.063(5) 0.047(4) 0.088(6) 0.039(4) 0.031(4) 0.023(4)
C8D 0.046(4) 0.038(4) 0.065(5) 0.022(3) 0.025(3) 0.010(3)
C6D 0.030(3) 0.028(3) 0.036(3) 0.007(2) 0.010(2) 0.006(2)
C5D 0.032(3) 0.033(3) 0.048(4) 0.008(3) 0.018(3) 0.008(2)
N4D 0.026(2) 0.025(2) 0.040(3) 0.004(2) 0.007(2) 0.0072(19)
N3D 0.025(2) 0.031(3) 0.054(3) 0.008(2) 0.012(2) 0.011(2)
C2D 0.031(3) 0.030(3) 0.036(3) 0.004(2) 0.005(2) 0.011(2)
C21D 0.033(3) 0.032(3) 0.045(4) 0.007(3) 0.008(3) 0.014(2)
C22D 0.040(3) 0.036(3) 0.058(4) 0.009(3) 0.017(3) 0.015(3)
C23D 0.046(4) 0.053(4) 0.066(5) 0.014(4) 0.021(3) 0.029(3)
C24D 0.057(4) 0.052(4) 0.065(5) 0.018(4) 0.017(4) 0.034(4)
C25D 0.060(4) 0.051(4) 0.064(5) 0.021(4) 0.020(4) 0.030(4)
C26D 0.046(4) 0.039(3) 0.055(4) 0.015(3) 0.019(3) 0.019(3)
Br1D 0.1145(9) 0.0873(8) 0.1287(10) 0.0565(8) 0.0650(8) 0.0807(8)
O1D 0.032(2) 0.038(2) 0.044(2) 0.015(2) 0.0146(19) 0.0164(18)
S1A 0.0300(7) 0.0304(8) 0.0396(9) 0.0080(6) 0.0076(6) 0.0010(6)
O11A 0.033(2) 0.043(3) 0.039(2) 0.008(2) 0.0103(19) 0.0068(19)
O12A 0.037(2) 0.037(3) 0.047(3) 0.009(2) 0.002(2) -0.001(2)
O13A 0.056(3) 0.030(2) 0.053(3) 0.012(2) 0.018(2) 0.001(2)
C11A 0.050(4) 0.048(4) 0.056(4) 0.008(3) 0.022(3) 0.014(3)
F11A 0.084(4) 0.077(4) 0.064(3) 0.004(3) 0.036(3) 0.028(3)
F12A 0.044(3) 0.132(5) 0.080(4) -0.013(3) 0.013(3) 0.032(3)
F13A 0.101(4) 0.076(4) 0.150(6) 0.050(4) 0.071(4) 0.049(3)
S1B 0.0417(10) 0.0535(12) 0.1018(18) 0.0350(12) 0.0366(11) 0.0226(9)
O11B 0.041(3) 0.059(3) 0.096(4) 0.035(3) 0.025(3) 0.022(3)
O12B 0.056(3) 0.049(3) 0.109(5) 0.026(3) 0.049(3) 0.016(3)
O13B 0.063(4) 0.080(5) 0.157(7) 0.056(5) 0.027(4) 0.039(4)
C11B 0.092(7) 0.125(9) 0.129(9) 0.021(7) 0.031(6) 0.056(7)
F11B 0.143(6) 0.146(6) 0.134(6) -0.008(5) 0.014(5) 0.111(5)
F12B 0.159(7) 0.212(8) 0.148(7) 0.042(6) 0.107(6) 0.067(6)
F13B 0.126(6) 0.134(6) 0.118(6) -0.006(5) 0.010(5) 0.062(5)
S1C 0.063(3) 0.052(2) 0.0345(19) 0.0069(16) -0.0054(17) 0.026(2)
O11C 0.069(7) 0.076(8) 0.054(6) 0.023(6) 0.008(5) 0.031(6)
O12C 0.065(7) 0.059(7) 0.042(6) 0.013(5) -0.008(5) 0.024(6)
O13C 0.076(8) 0.053(7) 0.063(7) -0.010(5) 0.002(6) 0.032(6)
C11C 0.068(8) 0.065(8) 0.059(8) 0.010(7) 0.017(7) 0.033(7)
F11C 0.090(9) 0.096(9) 0.098(9) 0.019(7) -0.001(7) 0.041(7)
F12C 0.131(12) 0.137(11) 0.126(11) 0.037(8) 0.048(8) 0.054(8)
F13C 0.094(7) 0.077(7) 0.094(7) 0.014(5) 0.013(5) 0.054(6)
S1D 0.056(2) 0.049(2) 0.0329(18) 0.0137(15) 0.0152(15) 0.0239(17)
O11D 0.057(6) 0.079(7) 0.044(6) 0.023(5) 0.015(5) 0.032(5)
O12D 0.059(7) 0.066(7) 0.040(6) 0.020(5) 0.003(5) 0.021(6)
O13D 0.099(8) 0.067(7) 0.087(8) 0.022(6) 0.045(6) 0.039(6)
C11D 0.063(8) 0.076(9) 0.061(8) 0.021(7) 0.017(7) 0.030(7)
F11D 0.086(9) 0.123(10) 0.100(9) 0.050(7) 0.010(6) 0.035(7)
F12D 0.102(9) 0.099(8) 0.099(8) 0.050(7) 0.029(7) 0.034(6)
F13D 0.125(11) 0.109(10) 0.118(11) -0.006(8) 0.018(8) 0.048(8)

loop_
_atom_type_symbol
_atom_type_description
_atom_type_scat_dispersion_real
_atom_type_scat_dispersion_imag
_atom_type_scat_source
C C 0.0033 0.0016 'International Tables Vol C Tables 4.2.6.8 and 6.1.1.4'
H H 0.0000 0.0000 'International Tables Vol C Tables 4.2.6.8 and 6.1.1.4'
N N 0.0061 0.0033 'International Tables Vol C Tables 4.2.6.8 and 6.1.1.4'
O O 0.0106 0.0060 'International Tables Vol C Tables 4.2.6.8 and 6.1.1.4'
F F 0.0171 0.0103 'International Tables Vol C Tables 4.2.6.8 and 6.1.1.4'
S S 0.1246 0.1234 'International Tables Vol C Tables 4.2.6.8 and 6.1.1.4'
Br Br -0.2901 2.4595 'International Tables Vol C Tables 4.2.6.8 and 6.1.1.4'
Pr Pr -0.2180 2.8214 'International Tables Vol C Tables 4.2.6.8 and 6.1.1.4'

loop_
_geom_angle_atom_site_label_1
_geom_angle_atom_site_label_2
_geom_angle_atom_site_label_3
_geom_angle
_geom_angle_site_symmetry_1
_geom_angle_site_symmetry_3
_geom_angle_publ_flag
O1B Pr O1C 87.46(17) . . ?
O1B Pr O1D 99.15(16) . . ?
O1C Pr O1D 122.26(15) . . ?
O1B Pr O1A 123.03(15) . . ?
O1C Pr O1A 92.69(15) . . ?
O1D Pr O1A 126.93(15) . . ?
O1B Pr N4D 70.70(16) . . ?
O1C Pr N4D 157.67(17) . . ?
O1D Pr N4D 59.45(15) . . ?
O1A Pr N4D 102.94(15) . . ?
O1B Pr N4C 70.08(16) . . ?
O1C Pr N4C 58.40(16) . . ?
O1D Pr N4C 169.22(16) . . ?
O1A Pr N4C 62.29(16) . . ?
N4D Pr N4C 115.34(16) . . ?
O1B Pr N4A 159.02(17) . . ?
O1C Pr N4A 71.64(16) . . ?
O1D Pr N4A 93.81(15) . . ?
O1A Pr N4A 58.15(14) . . ?
N4D Pr N4A 130.28(16) . . ?
N4C Pr N4A 96.38(16) . . ?
O1B Pr N7C 62.80(15) . . ?
O1C Pr N7C 115.79(16) . . ?
O1D Pr N7C 118.03(14) . . ?
O1A Pr N7C 66.33(14) . . ?
N4D Pr N7C 58.65(15) . . ?
N4C Pr N7C 58.19(16) . . ?
N4A Pr N7C 124.38(14) . . ?
O1B Pr N4B 57.90(17) . . ?
O1C Pr N4B 70.07(18) . . ?
O1D Pr N4B 66.21(17) . . ?
O1A Pr N4B 162.75(18) . . ?
N4D Pr N4B 93.55(18) . . ?
N4C Pr N4B 106.12(18) . . ?
N4A Pr N4B 114.09(17) . . ?
N7C Pr N4B 120.11(17) . . ?
O1B Pr O11A 131.78(15) . . ?
O1C Pr O11A 140.38(15) . . ?
O1D Pr O11A 64.46(15) . . ?
O1A Pr O11A 63.51(15) . . ?
N4D Pr O11A 61.89(15) . . ?
N4C Pr O11A 122.85(16) . . ?
N4A Pr O11A 68.89(14) . . ?
N7C Pr O11A 84.63(15) . . ?
N4B Pr O11A 130.65(16) . . ?
O1B Pr N7A 114.47(16) . . ?
O1C Pr N7A 62.43(16) . . ?
O1D Pr N7A 62.84(15) . . ?
O1A Pr N7A 115.62(15) . . ?
N4D Pr N7A 122.00(16) . . ?
N4C Pr N7A 120.40(16) . . ?
N4A Pr N7A 57.74(15) . . ?
N7C Pr N7A 177.09(15) . . ?
N4B Pr N7A 57.37(17) . . ?
O11A Pr N7A 98.16(15) . . ?
C2A O1A Pr 127.4(4) . . ?
O1A C2A N3A 120.2(5) . . ?
O1A C2A C21A 121.5(5) . . ?
N3A C2A C21A 118.2(5) . . ?
C26A C21A C22A 118.6(6) . . ?
C26A C21A C2A 122.4(6) . . ?
C22A C21A C2A 118.9(5) . . ?
C23A C22A C21A 121.3(6) . . ?
C23A C22A H22A 119.4 . . ?
C21A C22A H22A 119.4 . . ?
C22A C23A C24A 118.4(6) . . ?
C22A C23A H23A 120.8 . . ?
C24A C23A H23A 120.8 . . ?
C25A C24A C23A 121.9(6) . . ?
C25A C24A Br1A 119.7(5) . . ?
C23A C24A Br1A 118.3(5) . . ?
C24A C25A C26A 118.4(6) . . ?
C24A C25A H25A 120.8 . . ?
C26A C25A H25A 120.8 . . ?
C25A C26A C21A 121.2(6) . . ?
C25A C26A H26A 119.4 . . ?
C21A C26A H26A 119.4 . . ?
C2A N3A N4A 116.3(5) . . ?
C2A N3A H3A 121.9 . . ?
N4A N3A H3A 121.9 . . ?
C5A N4A N3A 116.9(5) . . ?
C5A N4A Pr 125.5(4) . . ?
N3A N4A Pr 117.6(3) . . ?
N4A C5A C6A 118.4(6) . . ?
N4A C5A H5A 120.8 . . ?
C6A C5A H5A 120.8 . . ?
N7A C6A C8A 124.0(7) . . ?
N7A C6A C5A 116.5(5) . . ?
C8A C6A C5A 119.5(7) . . ?
C6A N7A C6B 117.5(6) . . ?
C6A N7A Pr 121.7(4) . . ?
C6B N7A Pr 120.8(5) . . ?
C9A C8A C6A 118.1(8) . . ?
C9A C8A H8A 121.0 . . ?
C6A C8A H8A 121.0 . . ?
C8A C9A C8B 119.1(8) . . ?
C8A C9A H9A 120.4 . . ?
C8B C9A H9A 120.4 . . ?
C6B C8B C9A 119.3(8) . . ?
C6B C8B H8B 120.4 . . ?
C9A C8B H8B 120.4 . . ?
N7A C6B C8B 121.9(8) . . ?
N7A C6B C5B 117.4(6) . . ?
C8B C6B C5B 120.6(7) . . ?
N4B C5B C6B 118.9(6) . . ?
N4B C5B H5B 120.5 . . ?
C6B C5B H5B 120.5 . . ?
C5B N4B N3B 119.0(6) . . ?
C5B N4B Pr 124.1(5) . . ?
N3B N4B Pr 116.7(4) . . ?
C2B N3B N4B 115.6(6) . . ?
C2B N3B H3B 122.2 . . ?
N4B N3B H3B 122.2 . . ?
O1B C2B N3B 119.8(6) . . ?
O1B C2B C21B 119.9(7) . . ?
N3B C2B C21B 120.3(6) . . ?
C22B C21B C26B 118.7(8) . . ?
C22B C21B C2B 117.8(7) . . ?
C26B C21B C2B 123.5(8) . . ?
C21B C22B C23B 121.7(8) . . ?
C21B C22B H22B 119.2 . . ?
C23B C22B H22B 119.2 . . ?
C24B C23B C22B 118.5(9) . . ?
C24B C23B H23B 120.7 . . ?
C22B C23B H23B 120.7 . . ?
C23B C24B C25B 121.4(9) . . ?
C23B C24B Br1B 118.5(8) . . ?
C25B C24B Br1B 120.1(7) . . ?
C26B C25B C24B 117.3(9) . . ?
C26B C25B H25B 121.4 . . ?
C24B C25B H25B 121.4 . . ?
C21B C26B C25B 122.3(9) . . ?
C21B C26B H26B 118.9 . . ?
C25B C26B H26B 118.9 . . ?
C2B O1B Pr 129.6(5) . . ?
C2C O1C Pr 127.0(4) . . ?
O1C C2C N3C 120.1(6) . . ?
O1C C2C C21C 120.5(7) . . ?
N3C C2C C21C 119.4(6) . . ?
C22C C21C C26C 120.6(8) . . ?
C22C C21C C2C 117.5(7) . . ?
C26C C21C C2C 121.9(8) . . ?
C21C C22C C23C 119.4(10) . . ?
C21C C22C H22C 120.3 . . ?
C23C C22C H22C 120.3 . . ?
C24C C23C C22C 120.3(12) . . ?
C24C C23C H23C 119.8 . . ?
C22C C23C H23C 119.8 . . ?
C23C C24C C25C 121.1(10) . . ?
C23C C24C Br1C 119.7(11) . . ?
C25C C24C Br1C 119.1(9) . . ?
C24C C25C C26C 119.9(10) . . ?
C24C C25C H25C 120.1 . . ?
C26C C25C H25C 120.1 . . ?
C21C C26C C25C 118.6(11) . . ?
C21C C26C H26C 120.7 . . ?
C25C C26C H26C 120.7 . . ?
C2C N3C N4C 115.5(5) . . ?
C2C N3C H3C 122.3 . . ?
N4C N3C H3C 122.3 . . ?
C5C N4C N3C 116.9(6) . . ?
C5C N4C Pr 125.0(5) . . ?
N3C N4C Pr 117.5(4) . . ?
N4C C5C C6C 117.0(6) . . ?
N4C C5C H5C 121.5 . . ?
C6C C5C H5C 121.5 . . ?
N7C C6C C8C 123.0(7) . . ?
N7C C6C C5C 116.5(6) . . ?
C8C C6C C5C 120.5(7) . . ?
C6C N7C C6D 116.9(5) . . ?
C6C N7C Pr 122.1(4) . . ?
C6D N7C Pr 121.0(4) . . ?
C9C C8C C6C 119.6(7) . . ?
C9C C8C H8C 120.2 . . ?
C6C C8C H8C 120.2 . . ?
C8C C9C C8D 118.1(7) . . ?
C8C C9C H9C 120.9 . . ?
C8D C9C H9C 120.9 . . ?
C9C C8D C6D 119.4(7) . . ?
C9C C8D H8D 120.3 . . ?
C6D C8D H8D 120.3 . . ?
N7C C6D C8D 122.8(6) . . ?
N7C C6D C5D 116.2(5) . . ?
C8D C6D C5D 121.0(6) . . ?
N4D C5D C6D 118.6(6) . . ?
N4D C5D H5D 120.7 . . ?
C6D C5D H5D 120.7 . . ?
C5D N4D N3D 116.8(5) . . ?
C5D N4D Pr 124.2(4) . . ?
N3D N4D Pr 117.7(4) . . ?
C2D N3D N4D 116.0(5) . . ?
C2D N3D H3D 122.0 . . ?
N4D N3D H3D 122.0 . . ?
O1D C2D N3D 120.8(6) . . ?
O1D C2D C21D 122.4(6) . . ?
N3D C2D C21D 116.8(6) . . ?
C22D C21D C26D 119.0(6) . . ?
C22D C21D C2D 123.2(6) . . ?
C26D C21D C2D 117.7(6) . . ?
C23D C22D C21D 120.5(7) . . ?
C23D C22D H22D 119.7 . . ?
C21D C22D H22D 119.7 . . ?
C24D C23D C22D 118.8(7) . . ?
C24D C23D H23D 120.6 . . ?
C22D C23D H23D 120.6 . . ?
C25D C24D C23D 121.9(7) . . ?
C25D C24D Br1D 119.7(6) . . ?
C23D C24D Br1D 118.4(6) . . ?
C26D C25D C24D 119.2(8) . . ?
C26D C25D H25D 120.4 . . ?
C24D C25D H25D 120.4 . . ?
C25D C26D C21D 120.5(7) . . ?
C25D C26D H26D 119.7 . . ?
C21D C26D H26D 119.7 . . ?
C2D O1D Pr 125.6(4) . . ?
O13A S1A O12A 115.5(3) . . ?
O13A S1A O11A 116.2(3) . . ?
O12A S1A O11A 113.8(3) . . ?
O13A S1A C11A 103.1(4) . . ?
O12A S1A C11A 103.1(4) . . ?
O11A S1A C11A 102.5(3) . . ?
S1A O11A Pr 141.4(3) . . ?
F13A C11A F11A 107.8(7) . . ?
F13A C11A F12A 109.0(8) . . ?
F11A C11A F12A 105.7(7) . . ?
F13A C11A S1A 111.6(6) . . ?
F11A C11A S1A 111.6(6) . . ?
F12A C11A S1A 110.9(6) . . ?
O11B S1B O12B 114.8(4) . . ?
O11B S1B O13B 117.0(4) . . ?
O12B S1B O13B 114.7(4) . . ?
O11B S1B C11B 102.0(5) . . ?
O12B S1B C11B 101.9(5) . . ?
O13B S1B C11B 103.4(6) . . ?
F12B C11B F13B 104.4(11) . . ?
F12B C11B F11B 111.5(11) . . ?
F13B C11B F11B 107.9(11) . . ?
F12B C11B S1B 112.6(10) . . ?
F13B C11B S1B 112.9(9) . . ?
F11B C11B S1B 107.5(9) . . ?
O11C S1C O13C 115.1(10) . . ?
O11C S1C O12C 116.1(9) . . ?
O13C S1C O12C 114.6(9) . . ?
O11C S1C C11C 103.1(8) . . ?
O13C S1C C11C 103.3(9) . . ?
O12C S1C C11C 101.9(9) . . ?
F13C C11C F11C 107.2(14) . . ?
F13C C11C F12C 107.9(15) . . ?
F11C C11C F12C 108.1(16) . . ?
F13C C11C S1C 110.4(11) . . ?
F11C C11C S1C 110.6(13) . . ?
F12C C11C S1C 112.5(15) . . ?
O11D S1D O13D 116.0(8) . . ?
O11D S1D O12D 114.6(8) . . ?
O13D S1D O12D 114.7(9) . . ?
O11D S1D C11D 104.3(8) . . ?
O13D S1D C11D 103.1(9) . . ?
O12D S1D C11D 101.4(8) . . ?
F13D C11D F12D 106.1(15) . . ?
F13D C11D F11D 106.6(16) . . ?
F12D C11D F11D 107.9(15) . . ?
F13D C11D S1D 109.8(14) . . ?
F12D C11D S1D 113.6(13) . . ?
F11D C11D S1D 112.4(13) . . ?

loop_
_geom_bond_atom_site_label_1
_geom_bond_atom_site_label_2
_geom_bond_distance
_geom_bond_site_symmetry_2
_geom_bond_publ_flag
Pr O1B 2.506(5) . ?
Pr O1C 2.533(5) . ?
Pr O1D 2.549(4) . ?
Pr O1A 2.569(4) . ?
Pr N4D 2.680(5) . ?
Pr N4C 2.709(5) . ?
Pr N4A 2.733(5) . ?
Pr N7C 2.750(5) . ?
Pr N4B 2.760(6) . ?
Pr O11A 2.775(5) . ?
Pr N7A 2.797(5) . ?
O1A C2A 1.235(7) . ?
C2A N3A 1.345(8) . ?
C2A C21A 1.484(8) . ?
C21A C26A 1.390(9) . ?
C21A C22A 1.392(9) . ?
C22A C23A 1.365(9) . ?
C22A H22A 0.9400 . ?
C23A C24A 1.400(10) . ?
C23A H23A 0.9400 . ?
C24A C25A 1.368(10) . ?
C24A Br1A 1.900(6) . ?
C25A C26A 1.384(9) . ?
C25A H25A 0.9400 . ?
C26A H26A 0.9400 . ?
N3A N4A 1.375(7) . ?
N3A H3A 0.8700 . ?
N4A C5A 1.285(8) . ?
C5A C6A 1.456(9) . ?
C5A H5A 0.9400 . ?
C6A N7A 1.350(9) . ?
C6A C8A 1.393(10) . ?
N7A C6B 1.354(8) . ?
C8A C9A 1.379(13) . ?
C8A H8A 0.9400 . ?
C9A C8B 1.399(15) . ?
C9A H9A 0.9400 . ?
C8B C6B 1.399(11) . ?
C8B H8B 0.9400 . ?
C6B C5B 1.425(11) . ?
C5B N4B 1.277(10) . ?
C5B H5B 0.9400 . ?
N4B N3B 1.367(8) . ?
N3B C2B 1.345(9) . ?
N3B H3B 0.8700 . ?
C2B O1B 1.239(8) . ?
C2B C21B 1.497(10) . ?
C21B C22B 1.359(12) . ?
C21B C26B 1.368(11) . ?
C22B C23B 1.393(12) . ?
C22B H22B 0.9400 . ?
C23B C24B 1.368(13) . ?
C23B H23B 0.9400 . ?
C24B C25B 1.396(15) . ?
C24B Br1B 1.891(9) . ?
C25B C26B 1.387(13) . ?
C25B H25B 0.9400 . ?
C26B H26B 0.9400 . ?
O1C C2C 1.242(8) . ?
C2C N3C 1.344(10) . ?
C2C C21C 1.491(10) . ?
C21C C22C 1.382(13) . ?
C21C C26C 1.396(12) . ?
C22C C23C 1.388(13) . ?
C22C H22C 0.9400 . ?
C23C C24C 1.364(18) . ?
C23C H23C 0.9400 . ?
C24C C25C 1.372(18) . ?
C24C Br1C 1.888(10) . ?
C25C C26C 1.403(14) . ?
C25C H25C 0.9400 . ?
C26C H26C 0.9400 . ?
N3C N4C 1.368(8) . ?
N3C H3C 0.8700 . ?
N4C C5C 1.292(9) . ?
C5C C6C 1.470(10) . ?
C5C H5C 0.9400 . ?
C6C N7C 1.338(8) . ?
C6C C8C 1.394(10) . ?
N7C C6D 1.339(8) . ?
C8C C9C 1.368(13) . ?
C8C H8C 0.9400 . ?
C9C C8D 1.372(12) . ?
C9C H9C 0.9400 . ?
C8D C6D 1.399(9) . ?
C8D H8D 0.9400 . ?
C6D C5D 1.454(9) . ?
C5D N4D 1.280(8) . ?
C5D H5D 0.9400 . ?
N4D N3D 1.376(7) . ?
N3D C2D 1.350(8) . ?
N3D H3D 0.8700 . ?
C2D O1D 1.233(8) . ?
C2D C21D 1.499(9) . ?
C21D C22D 1.383(10) . ?
C21D C26D 1.392(10) . ?
C22D C23D 1.376(10) . ?
C22D H22D 0.9400 . ?
C23D C24D 1.370(12) . ?
C23D H23D 0.9400 . ?
C24D C25D 1.367(12) . ?
C24D Br1D 1.913(8) . ?
C25D C26D 1.365(10) . ?
C25D H25D 0.9400 . ?
C26D H26D 0.9400 . ?
S1A O13A 1.423(5) . ?
S1A O12A 1.447(5) . ?
S1A O11A 1.454(5) . ?
S1A C11A 1.840(8) . ?
C11A F13A 1.312(10) . ?
C11A F11A 1.318(10) . ?
C11A F12A 1.327(10) . ?
S1B O11B 1.417(6) . ?
S1B O12B 1.430(6) . ?
S1B O13B 1.433(7) . ?
S1B C11B 1.804(13) . ?
C11B F12B 1.327(13) . ?
C11B F13B 1.346(13) . ?
C11B F11B 1.368(13) . ?
S1C O11C 1.422(12) . ?
S1C O13C 1.433(12) . ?
S1C O12C 1.447(11) . ?
S1C C11C 1.820(14) . ?
C11C F13C 1.320(15) . ?
C11C F11C 1.327(16) . ?
C11C F12C 1.330(16) . ?
S1D O11D 1.423(10) . ?
S1D O13D 1.423(11) . ?
S1D O12D 1.443(11) . ?
S1D C11D 1.813(14) . ?
C11D F13D 1.319(16) . ?
C11D F12D 1.332(16) . ?
C11D F11D 1.369(16) . ?

loop_
_geom_torsion_atom_site_label_1
_geom_torsion_atom_site_label_2
_geom_torsion_atom_site_label_3
_geom_torsion_atom_site_label_4
_geom_torsion
_geom_torsion_site_symmetry_1
_geom_torsion_site_symmetry_2
_geom_torsion_site_symmetry_3
_geom_torsion_site_symmetry_4
_geom_torsion_publ_flag
O1B Pr O1A C2A 160.7(5) . . . . ?
O1C Pr O1A C2A 72.0(5) . . . . ?
O1D Pr O1A C2A -62.8(5) . . . . ?
N4D Pr O1A C2A -124.1(5) . . . . ?
N4C Pr O1A C2A 123.8(5) . . . . ?
N4A Pr O1A C2A 5.5(5) . . . . ?
N7C Pr O1A C2A -171.0(5) . . . . ?
N4B Pr O1A C2A 73.2(8) . . . . ?
O11A Pr O1A C2A -75.0(5) . . . . ?
N7A Pr O1A C2A 11.4(6) . . . . ?
Pr O1A C2A N3A -5.3(9) . . . . ?
Pr O1A C2A C21A 176.7(4) . . . . ?
O1A C2A C21A C26A 161.0(7) . . . . ?
N3A C2A C21A C26A -17.1(10) . . . . ?
O1A C2A C21A C22A -15.5(10) . . . . ?
N3A C2A C21A C22A 166.4(6) . . . . ?
C26A C21A C22A C23A -1.8(12) . . . . ?
C2A C21A C22A C23A 174.8(7) . . . . ?
C21A C22A C23A C24A -0.5(13) . . . . ?
C22A C23A C24A C25A 3.1(13) . . . . ?
C22A C23A C24A Br1A -177.3(6) . . . . ?
C23A C24A C25A C26A -3.3(12) . . . . ?
Br1A C24A C25A C26A 177.1(6) . . . . ?
C24A C25A C26A C21A 0.8(12) . . . . ?
C22A C21A C26A C25A 1.6(12) . . . . ?
C2A C21A C26A C25A -174.9(7) . . . . ?
O1A C2A N3A N4A -0.6(9) . . . . ?
C21A C2A N3A N4A 177.5(5) . . . . ?
C2A N3A N4A C5A -177.3(6) . . . . ?
C2A N3A N4A Pr 5.3(7) . . . . ?
O1B Pr N4A C5A 77.8(7) . . . . ?
O1C Pr N4A C5A 72.4(5) . . . . ?
O1D Pr N4A C5A -50.4(5) . . . . ?
O1A Pr N4A C5A 177.7(6) . . . . ?
N4D Pr N4A C5A -102.7(5) . . . . ?
N4C Pr N4A C5A 126.1(5) . . . . ?
N7C Pr N4A C5A -178.4(5) . . . . ?
N4B Pr N4A C5A 15.2(6) . . . . ?
O11A Pr N4A C5A -111.1(6) . . . . ?
N7A Pr N4A C5A 3.9(5) . . . . ?
O1B Pr N4A N3A -105.0(5) . . . . ?
O1C Pr N4A N3A -110.5(4) . . . . ?
O1D Pr N4A N3A 126.8(4) . . . . ?
O1A Pr N4A N3A -5.1(4) . . . . ?
N4D Pr N4A N3A 74.5(5) . . . . ?
N4C Pr N4A N3A -56.8(4) . . . . ?
N7C Pr N4A N3A -1.3(5) . . . . ?
N4B Pr N4A N3A -167.6(4) . . . . ?
O11A Pr N4A N3A 66.0(4) . . . . ?
N7A Pr N4A N3A -178.9(5) . . . . ?
N3A N4A C5A C6A 178.9(6) . . . . ?
Pr N4A C5A C6A -3.9(9) . . . . ?
N4A C5A C6A N7A -0.1(10) . . . . ?
N4A C5A C6A C8A -177.6(7) . . . . ?
C8A C6A N7A C6B 0.8(11) . . . . ?
C5A C6A N7A C6B -176.6(6) . . . . ?
C8A C6A N7A Pr -178.9(6) . . . . ?
C5A C6A N7A Pr 3.7(8) . . . . ?
O1B Pr N7A C6A -161.6(5) . . . . ?
O1C Pr N7A C6A -88.6(5) . . . . ?
O1D Pr N7A C6A 110.6(5) . . . . ?
O1A Pr N7A C6A -9.6(5) . . . . ?
N4D Pr N7A C6A 116.7(5) . . . . ?
N4C Pr N7A C6A -81.2(5) . . . . ?
N4A Pr N7A C6A -3.8(5) . . . . ?
N7C Pr N7A C6A -141(3) . . . . ?
N4B Pr N7A C6A -171.5(6) . . . . ?
O11A Pr N7A C6A 54.9(5) . . . . ?
O1B Pr N7A C6B 18.8(5) . . . . ?
O1C Pr N7A C6B 91.8(5) . . . . ?
O1D Pr N7A C6B -69.1(5) . . . . ?
O1A Pr N7A C6B 170.7(5) . . . . ?
N4D Pr N7A C6B -62.9(5) . . . . ?
N4C Pr N7A C6B 99.2(5) . . . . ?
N4A Pr N7A C6B 176.6(6) . . . . ?
N7C Pr N7A C6B 39(3) . . . . ?
N4B Pr N7A C6B 8.8(5) . . . . ?
O11A Pr N7A C6B -124.8(5) . . . . ?
N7A C6A C8A C9A 2.3(14) . . . . ?
C5A C6A C8A C9A 179.6(9) . . . . ?
C6A C8A C9A C8B -2.9(17) . . . . ?
C8A C9A C8B C6B 0.7(18) . . . . ?
C6A N7A C6B C8B -3.2(11) . . . . ?
Pr N7A C6B C8B 176.5(7) . . . . ?
C6A N7A C6B C5B 172.5(7) . . . . ?
Pr N7A C6B C5B -7.9(9) . . . . ?
C9A C8B C6B N7A 2.5(16) . . . . ?
C9A C8B C6B C5B -173.0(10) . . . . ?
N7A C6B C5B N4B -1.9(12) . . . . ?
C8B C6B C5B N4B 173.8(9) . . . . ?
C6B C5B N4B N3B -173.8(7) . . . . ?
C6B C5B N4B Pr 11.3(11) . . . . ?
O1B Pr N4B C5B -179.7(7) . . . . ?
O1C Pr N4B C5B -79.8(7) . . . . ?
O1D Pr N4B C5B 61.5(6) . . . . ?
O1A Pr N4B C5B -81.1(8) . . . . ?
N4D Pr N4B C5B 115.8(7) . . . . ?
N4C Pr N4B C5B -126.5(6) . . . . ?
N4A Pr N4B C5B -21.7(7) . . . . ?
N7C Pr N4B C5B 171.3(6) . . . . ?
O11A Pr N4B C5B 60.5(7) . . . . ?
N7A Pr N4B C5B -10.4(6) . . . . ?
O1B Pr N4B N3B 5.3(5) . . . . ?
O1C Pr N4B N3B 105.2(5) . . . . ?
O1D Pr N4B N3B -113.5(5) . . . . ?
O1A Pr N4B N3B 103.9(7) . . . . ?
N4D Pr N4B N3B -59.2(5) . . . . ?
N4C Pr N4B N3B 58.4(5) . . . . ?
N4A Pr N4B N3B 163.3(5) . . . . ?
N7C Pr N4B N3B -3.7(6) . . . . ?
O11A Pr N4B N3B -114.5(5) . . . . ?
N7A Pr N4B N3B 174.6(6) . . . . ?
C5B N4B N3B C2B 177.7(7) . . . . ?
Pr N4B N3B C2B -7.0(8) . . . . ?
N4B N3B C2B O1B 4.0(10) . . . . ?
N4B N3B C2B C21B -177.3(7) . . . . ?
O1B C2B C21B C22B 3.1(11) . . . . ?
N3B C2B C21B C22B -175.6(8) . . . . ?
O1B C2B C21B C26B -174.8(8) . . . . ?
N3B C2B C21B C26B 6.5(13) . . . . ?
C26B C21B C22B C23B -1.9(14) . . . . ?
C2B C21B C22B C23B -179.9(8) . . . . ?
C21B C22B C23B C24B 1.6(14) . . . . ?
C22B C23B C24B C25B 2.5(16) . . . . ?
C22B C23B C24B Br1B -179.8(7) . . . . ?
C23B C24B C25B C26B -6.1(17) . . . . ?
Br1B C24B C25B C26B 176.3(8) . . . . ?
C22B C21B C26B C25B -1.9(15) . . . . ?
C2B C21B C26B C25B 176.0(9) . . . . ?
C24B C25B C26B C21B 5.8(17) . . . . ?
N3B C2B O1B Pr 1.8(10) . . . . ?
C21B C2B O1B Pr -176.9(5) . . . . ?
O1C Pr O1B C2B -71.9(6) . . . . ?
O1D Pr O1B C2B 50.4(6) . . . . ?
O1A Pr O1B C2B -163.4(5) . . . . ?
N4D Pr O1B C2B 103.4(6) . . . . ?
N4C Pr O1B C2B -129.1(6) . . . . ?
N4A Pr O1B C2B -77.0(7) . . . . ?
N7C Pr O1B C2B 167.3(6) . . . . ?
N4B Pr O1B C2B -3.9(6) . . . . ?
O11A Pr O1B C2B 114.2(6) . . . . ?
N7A Pr O1B C2B -13.8(6) . . . . ?
O1B Pr O1C C2C -77.6(6) . . . . ?
O1D Pr O1C C2C -176.8(5) . . . . ?
O1A Pr O1C C2C 45.4(6) . . . . ?
N4D Pr O1C C2C -89.4(7) . . . . ?
N4C Pr O1C C2C -9.5(5) . . . . ?
N4A Pr O1C C2C 100.5(6) . . . . ?
N7C Pr O1C C2C -19.5(6) . . . . ?
N4B Pr O1C C2C -134.2(6) . . . . ?
O11A Pr O1C C2C 95.4(6) . . . . ?
N7A Pr O1C C2C 163.0(6) . . . . ?
Pr O1C C2C N3C 7.7(10) . . . . ?
Pr O1C C2C C21C -170.8(5) . . . . ?
O1C C2C C21C C22C 8.3(11) . . . . ?
N3C C2C C21C C22C -170.2(7) . . . . ?
O1C C2C C21C C26C -172.0(8) . . . . ?
N3C C2C C21C C26C 9.5(11) . . . . ?
C26C C21C C22C C23C 2.2(14) . . . . ?
C2C C21C C22C C23C -178.2(8) . . . . ?
C21C C22C C23C C24C -3.0(16) . . . . ?
C22C C23C C24C C25C 2.8(18) . . . . ?
C22C C23C C24C Br1C 179.4(8) . . . . ?
C23C C24C C25C C26C -1.8(18) . . . . ?
Br1C C24C C25C C26C -178.4(8) . . . . ?
C22C C21C C26C C25C -1.2(14) . . . . ?
C2C C21C C26C C25C 179.2(9) . . . . ?
C24C C25C C26C C21C 1.0(16) . . . . ?
O1C C2C N3C N4C 3.4(10) . . . . ?
C21C C2C N3C N4C -178.1(6) . . . . ?
C2C N3C N4C C5C 177.0(7) . . . . ?
C2C N3C N4C Pr -11.3(7) . . . . ?
O1B Pr N4C C5C -79.3(6) . . . . ?
O1C Pr N4C C5C -179.0(6) . . . . ?
O1D Pr N4C C5C -82.1(11) . . . . ?
O1A Pr N4C C5C 68.4(6) . . . . ?
N4D Pr N4C C5C -23.4(6) . . . . ?
N4A Pr N4C C5C 117.2(6) . . . . ?
N7C Pr N4C C5C -9.7(6) . . . . ?
N4B Pr N4C C5C -125.5(6) . . . . ?
O11A Pr N4C C5C 48.2(6) . . . . ?
N7A Pr N4C C5C 173.3(6) . . . . ?
O1B Pr N4C N3C 109.7(5) . . . . ?
O1C Pr N4C N3C 10.1(4) . . . . ?
O1D Pr N4C N3C 106.9(8) . . . . ?
O1A Pr N4C N3C -102.6(5) . . . . ?
N4D Pr N4C N3C 165.6(4) . . . . ?
N4A Pr N4C N3C -53.8(5) . . . . ?
N7C Pr N4C N3C 179.4(5) . . . . ?
N4B Pr N4C N3C 63.6(5) . . . . ?
O11A Pr N4C N3C -122.7(4) . . . . ?
N7A Pr N4C N3C 2.4(5) . . . . ?
N3C N4C C5C C6C -178.8(6) . . . . ?
Pr N4C C5C C6C 10.2(10) . . . . ?
N4C C5C C6C N7C -1.6(11) . . . . ?
N4C C5C C6C C8C 176.7(8) . . . . ?
C8C C6C N7C C6D -3.7(11) . . . . ?
C5C C6C N7C C6D 174.6(6) . . . . ?
C8C C6C N7C Pr 174.4(6) . . . . ?
C5C C6C N7C Pr -7.4(9) . . . . ?
O1B Pr N7C C6C 90.7(5) . . . . ?
O1C Pr N7C C6C 18.4(6) . . . . ?
O1D Pr N7C C6C 176.7(5) . . . . ?
O1A Pr N7C C6C -62.7(5) . . . . ?
N4D Pr N7C C6C 173.7(6) . . . . ?
N4C Pr N7C C6C 8.3(5) . . . . ?
N4A Pr N7C C6C -66.3(6) . . . . ?
N4B Pr N7C C6C 99.3(5) . . . . ?
O11A Pr N7C C6C -126.1(5) . . . . ?
N7A Pr N7C C6C 70(3) . . . . ?
O1B Pr N7C C6D -91.3(5) . . . . ?
O1C Pr N7C C6D -163.6(4) . . . . ?
O1D Pr N7C C6D -5.4(5) . . . . ?
O1A Pr N7C C6D 115.3(5) . . . . ?
N4D Pr N7C C6D -8.3(4) . . . . ?
N4C Pr N7C C6D -173.7(5) . . . . ?
N4A Pr N7C C6D 111.7(5) . . . . ?
N4B Pr N7C C6D -82.7(5) . . . . ?
O11A Pr N7C C6D 51.9(5) . . . . ?
N7A Pr N7C C6D -112(3) . . . . ?
N7C C6C C8C C9C 2.0(14) . . . . ?
C5C C6C C8C C9C -176.2(9) . . . . ?
C6C C8C C9C C8D 0.6(15) . . . . ?
C8C C9C C8D C6D -1.3(14) . . . . ?
C6C N7C C6D C8D 2.9(10) . . . . ?
Pr N7C C6D C8D -175.2(5) . . . . ?
C6C N7C C6D C5D -175.3(6) . . . . ?
Pr N7C C6D C5D 6.6(8) . . . . ?
C9C C8D C6D N7C -0.5(12) . . . . ?
C9C C8D C6D C5D 177.7(8) . . . . ?
N7C C6D C5D N4D 3.1(9) . . . . ?
C8D C6D C5D N4D -175.2(7) . . . . ?
C6D C5D N4D N3D -178.9(6) . . . . ?
C6D C5D N4D Pr -12.0(9) . . . . ?
O1B Pr N4D C5D 79.8(5) . . . . ?
O1C Pr N4D C5D 92.3(6) . . . . ?
O1D Pr N4D C5D -166.5(6) . . . . ?
O1A Pr N4D C5D -41.0(5) . . . . ?
N4C Pr N4D C5D 24.2(6) . . . . ?
N4A Pr N4D C5D -100.0(5) . . . . ?
N7C Pr N4D C5D 10.5(5) . . . . ?
N4B Pr N4D C5D 133.9(5) . . . . ?
O11A Pr N4D C5D -91.1(5) . . . . ?
N7A Pr N4D C5D -172.8(5) . . . . ?
O1B Pr N4D N3D -113.4(4) . . . . ?
O1C Pr N4D N3D -100.8(5) . . . . ?
O1D Pr N4D N3D 0.4(4) . . . . ?
O1A Pr N4D N3D 125.8(4) . . . . ?
N4C Pr N4D N3D -168.9(4) . . . . ?
N4A Pr N4D N3D 66.8(5) . . . . ?
N7C Pr N4D N3D 177.3(5) . . . . ?
N4B Pr N4D N3D -59.2(4) . . . . ?
O11A Pr N4D N3D 75.7(4) . . . . ?
N7A Pr N4D N3D -6.0(5) . . . . ?
C5D N4D N3D C2D 163.5(6) . . . . ?
Pr N4D N3D C2D -4.3(7) . . . . ?
N4D N3D C2D O1D 8.3(9) . . . . ?
N4D N3D C2D C21D -171.2(5) . . . . ?
O1D C2D C21D C22D -168.4(7) . . . . ?
N3D C2D C21D C22D 11.1(10) . . . . ?
O1D C2D C21D C26D 9.2(10) . . . . ?
N3D C2D C21D C26D -171.2(6) . . . . ?
C26D C21D C22D C23D 0.5(11) . . . . ?
C2D C21D C22D C23D 178.2(7) . . . . ?
C21D C22D C23D C24D 0.6(13) . . . . ?
C22D C23D C24D C25D -1.0(14) . . . . ?
C22D C23D C24D Br1D -178.7(6) . . . . ?
C23D C24D C25D C26D 0.2(14) . . . . ?
Br1D C24D C25D C26D 177.9(7) . . . . ?
C24D C25D C26D C21D 1.0(13) . . . . ?
C22D C21D C26D C25D -1.4(12) . . . . ?
C2D C21D C26D C25D -179.2(7) . . . . ?
N3D C2D O1D Pr -8.8(9) . . . . ?
C21D C2D O1D Pr 170.8(4) . . . . ?
O1B Pr O1D C2D 65.4(5) . . . . ?
O1C Pr O1D C2D 158.2(5) . . . . ?
O1A Pr O1D C2D -78.9(5) . . . . ?
N4D Pr O1D C2D 4.3(5) . . . . ?
N4C Pr O1D C2D 68.0(10) . . . . ?
N4A Pr O1D C2D -131.2(5) . . . . ?
N7C Pr O1D C2D 1.4(6) . . . . ?
N4B Pr O1D C2D 114.2(5) . . . . ?
O11A Pr O1D C2D -66.7(5) . . . . ?
N7A Pr O1D C2D 178.3(6) . . . . ?
O13A S1A O11A Pr -29.6(6) . . . . ?
O12A S1A O11A Pr 108.1(4) . . . . ?
C11A S1A O11A Pr -141.2(4) . . . . ?
O1B Pr O11A S1A 67.5(5) . . . . ?
O1C Pr O11A S1A -103.0(4) . . . . ?
O1D Pr O11A S1A 146.5(5) . . . . ?
O1A Pr O11A S1A -44.3(4) . . . . ?
N4D Pr O11A S1A 79.1(4) . . . . ?
N4C Pr O11A S1A -24.4(5) . . . . ?
N4A Pr O11A S1A -108.2(4) . . . . ?
N7C Pr O11A S1A 21.9(4) . . . . ?
N4B Pr O11A S1A 147.6(4) . . . . ?
N7A Pr O11A S1A -158.9(4) . . . . ?
O13A S1A C11A F13A -179.8(7) . . . . ?
O12A S1A C11A F13A 59.7(7) . . . . ?
O11A S1A C11A F13A -58.7(7) . . . . ?
O13A S1A C11A F11A 59.6(6) . . . . ?
O12A S1A C11A F11A -61.0(6) . . . . ?
O11A S1A C11A F11A -179.4(6) . . . . ?
O13A S1A C11A F12A -58.1(7) . . . . ?
O12A S1A C11A F12A -178.6(6) . . . . ?
O11A S1A C11A F12A 63.0(7) . . . . ?
O11B S1B C11B F12B 61.9(10) . . . . ?
O12B S1B C11B F12B -179.3(9) . . . . ?
O13B S1B C11B F12B -60.0(11) . . . . ?
O11B S1B C11B F13B 179.7(9) . . . . ?
O12B S1B C11B F13B -61.4(10) . . . . ?
O13B S1B C11B F13B 57.9(10) . . . . ?
O11B S1B C11B F11B -61.3(9) . . . . ?
O12B S1B C11B F11B 57.6(9) . . . . ?
O13B S1B C11B F11B 176.8(8) . . . . ?
O11C S1C C11C F13C -56.4(14) . . . . ?
O13C S1C C11C F13C -176.5(12) . . . . ?
O12C S1C C11C F13C 64.4(13) . . . . ?
O11C S1C C11C F11C 62.0(14) . . . . ?
O13C S1C C11C F11C -58.1(15) . . . . ?
O12C S1C C11C F11C -177.3(13) . . . . ?
O11C S1C C11C F12C -176.9(15) . . . . ?
O13C S1C C11C F12C 62.9(16) . . . . ?
O12C S1C C11C F12C -56.2(16) . . . . ?
O11D S1D C11D F13D 60.3(15) . . . . ?
O13D S1D C11D F13D -178.1(14) . . . . ?
O12D S1D C11D F13D -59.1(15) . . . . ?
O11D S1D C11D F12D 178.9(13) . . . . ?
O13D S1D C11D F12D -59.5(15) . . . . ?
O12D S1D C11D F12D 59.5(15) . . . . ?
O11D S1D C11D F11D -58.2(16) . . . . ?
O13D S1D C11D F11D 63.4(16) . . . . ?
O12D S1D C11D F11D -177.6(14) . . . . ?

loop_
_platon_squeeze_void_nr
_platon_squeeze_void_average_x
_platon_squeeze_void_average_y
_platon_squeeze_void_average_z
_platon_squeeze_void_volume
_platon_squeeze_void_count_electrons
_platon_squeeze_void_content
1 -0.017 0.493 0.026 10 7 ' '
2 0.024 0.510 0.962 6 3 ' '
3 0.116 0.425 0.927 14 2 ' '
4 0.382 0.156 0.846 166 42 ' '
5 0.619 0.842 0.155 164 42 ' '
6 0.884 0.575 0.073 15 3 ' '
